data_7037779
loop_
_publ_author_name
'Fern\'andez-Rodr\'iguez, Mar\'ia-Jos\'e'
'Mart\'inez-Viviente, Elo\'isa'
'Vicente, Jos\'e'
'Jones, Peter G.'

_publ_section_title
;
 Reactivity towards nitriles, cyanamides, and carbodiimides of palladium
 complexes derived from benzyl alcohol. Synthesis of a mixed Pd2Ag
 complex.
;
_journal_issue 2
_journal_name_full 'Dalton transactions (Cambridge, England : 2003)'
_journal_page_first 820
_journal_page_last 830
_journal_paper_doi 10.1039/c5dt03597j
_journal_volume 45
_journal_year 2015
_chemical_formula_sum 'C21 H20.38 F3 N4 O4.19 Pd S'
_chemical_formula_weight 591.29
_chemical_name_systematic
;
  ?
;
_space_group_IT_number 2
_symmetry_cell_setting triclinic
_symmetry_space_group_name_Hall '-P 1'
_symmetry_space_group_name_H-M 'P -1'
_atom_sites_solution_hydrogens geom
_atom_sites_solution_primary direct
_atom_sites_solution_secondary difmap
_audit_creation_method SHELXL-97
_audit_update_record
;
2015-09-14 deposited with the CCDC.
2015-12-03 downloaded from the CCDC.
;
_cell_angle_alpha 93.082(3)
_cell_angle_beta 93.631(3)
_cell_angle_gamma 101.326(3)
_cell_formula_units_Z 2
_cell_length_a 7.5154(2)
_cell_length_b 9.8002(3)
_cell_length_c 15.6928(5)
_cell_measurement_reflns_used 29970
_cell_measurement_temperature 100(2)
_cell_measurement_theta_max 75.4530
_cell_measurement_theta_min 4.5950
_cell_volume 1128.44(6)
_computing_cell_refinement
;
CrysAlisPro, Agilent Technologies,
Version 1.171.36.28 (release 01-02-2013 CrysAlis171 .NET)
(compiled Feb  1 2013,16:14:44)
;
_computing_data_collection
;
CrysAlisPro, Agilent Technologies,
Version 1.171.36.28 (release 01-02-2013 CrysAlis171 .NET)
(compiled Feb  1 2013,16:14:44)
;
_computing_data_reduction
;
CrysAlisPro, Agilent Technologies,
Version 1.171.36.28 (release 01-02-2013 CrysAlis171 .NET)
(compiled Feb  1 2013,16:14:44)
;
_computing_molecular_graphics 'Siemens XP'
_computing_publication_material SHELXL-97
_computing_structure_refinement 'SHELXL-97 (Sheldrick, 1997)'
_computing_structure_solution 'SHELXS-97 (Sheldrick, 1990)'
_diffrn_ambient_temperature 100(2)
_diffrn_detector_area_resol_mean 10.3543
_diffrn_measured_fraction_theta_full 0.996
_diffrn_measured_fraction_theta_max 0.994
_diffrn_measurement_device_type 'Oxford Diffraction Xcalibur, Atlas, Nova'
_diffrn_measurement_method \w-scan
_diffrn_radiation_monochromator mirror
_diffrn_radiation_source 'Nova (Cu) X-ray Source'
_diffrn_radiation_type CuK\a
_diffrn_radiation_wavelength 1.54184
_diffrn_reflns_av_R_equivalents 0.0643
_diffrn_reflns_av_sigmaI/netI 0.0234
_diffrn_reflns_limit_h_max 9
_diffrn_reflns_limit_h_min -9
_diffrn_reflns_limit_k_max 10
_diffrn_reflns_limit_k_min -12
_diffrn_reflns_limit_l_max 19
_diffrn_reflns_limit_l_min -19
_diffrn_reflns_number 45759
_diffrn_reflns_theta_full 75.00
_diffrn_reflns_theta_max 75.70
_diffrn_reflns_theta_min 4.61
_exptl_absorpt_coefficient_mu 8.070
_exptl_absorpt_correction_T_max 1.00000
_exptl_absorpt_correction_T_min 0.24636
_exptl_absorpt_correction_type multi-scan
_exptl_absorpt_process_details
;
CrysAlisPro, Agilent Technologies,
Version 1.171.36.28 (release 01-02-2013 CrysAlis171 .NET)
(compiled Feb  1 2013,16:14:44)
;
_exptl_crystal_colour colourless
_exptl_crystal_density_diffrn 1.740
_exptl_crystal_density_method 'not measured'
_exptl_crystal_description plate
_exptl_crystal_F_000 594
_exptl_crystal_size_max 0.25
_exptl_crystal_size_mid 0.15
_exptl_crystal_size_min 0.03
_refine_diff_density_max 0.776
_refine_diff_density_min -1.402
_refine_diff_density_rms 0.101
_refine_ls_extinction_method none
_refine_ls_goodness_of_fit_ref 1.071
_refine_ls_hydrogen_treatment constr
_refine_ls_matrix_type full
_refine_ls_number_parameters 346
_refine_ls_number_reflns 4664
_refine_ls_number_restraints 79
_refine_ls_restrained_S_all 1.068
_refine_ls_R_factor_all 0.0369
_refine_ls_R_factor_gt 0.0363
_refine_ls_shift/su_max 0.001
_refine_ls_shift/su_mean 0.000
_refine_ls_structure_factor_coef Fsqd
_refine_ls_weighting_details 'calc w=1/[\s^2^(Fo^2^)+(0.0692P)^2^+1.0644P] where P=(Fo^2^+2Fc^2^)/3'
_refine_ls_weighting_scheme calc
_refine_ls_wR_factor_gt 0.0976
_refine_ls_wR_factor_ref 0.0981
_reflns_number_gt 4566
_reflns_number_total 4664
_reflns_threshold_expression >2sigma(I)
_cod_data_source_file c5dt03597j2.cif
_cod_data_source_block siete
_cod_database_code 7037779

loop_
_symmetry_equiv_pos_as_xyz
'x, y, z'
'-x, -y, -z'

loop_
_atom_site_label
_atom_site_type_symbol
_atom_site_fract_x
_atom_site_fract_y
_atom_site_fract_z
_atom_site_U_iso_or_equiv
_atom_site_adp_type
_atom_site_occupancy
_atom_site_symmetry_multiplicity
_atom_site_calc_flag
_atom_site_refinement_flags
_atom_site_disorder_assembly
_atom_site_disorder_group
Pd1 Pd 0.18302(2) 0.486020(17) 0.279205(11) 0.02124(9) Uani 1 1 d . . .
C1 C 0.1369(4) 0.5677(3) 0.16916(18) 0.0234(5) Uani 1 1 d . . .
C2 C 0.2702(4) 0.5759(3) 0.1099(2) 0.0291(6) Uani 1 1 d . . .
C3 C 0.2456(5) 0.6349(3) 0.0323(2) 0.0374(7) Uani 1 1 d . . .
H3 H 0.3378 0.6414 -0.0068 0.045 Uiso 1 1 calc R . .
C4 C 0.0894(5) 0.6842(3) 0.0114(2) 0.0382(7) Uani 1 1 d . . .
H4 H 0.0747 0.7247 -0.0416 0.046 Uiso 1 1 calc R . .
C5 C -0.0453(5) 0.6739(3) 0.0683(2) 0.0337(7) Uani 1 1 d . . .
H5 H -0.1538 0.7063 0.0541 0.040 Uiso 1 1 calc R . .
C6 C -0.0219(4) 0.6159(3) 0.14670(19) 0.0273(6) Uani 1 1 d . . .
H6 H -0.1152 0.6091 0.1853 0.033 Uiso 1 1 calc R . .
C7 C 0.4331(4) 0.5124(3) 0.1300(2) 0.0345(7) Uani 1 1 d . . .
H7A H 0.5370 0.5610 0.1001 0.041 Uiso 1 1 calc R . .
H7B H 0.4674 0.5258 0.1923 0.041 Uiso 1 1 calc R . .
C8 C 0.2757(4) 0.2747(3) 0.14281(19) 0.0279(6) Uani 1 1 d . . .
C9 C 0.1216(6) 0.0347(3) 0.1418(3) 0.0484(9) Uani 1 1 d . . .
H9A H 0.1567 0.0342 0.2030 0.073 Uiso 1 1 calc R . .
H9B H 0.1279 -0.0554 0.1131 0.073 Uiso 1 1 calc R . .
H9C H -0.0031 0.0505 0.1343 0.073 Uiso 1 1 calc R . .
C10 C 0.3567(5) 0.1046(4) 0.0390(2) 0.0385(7) Uani 1 1 d . . .
H10A H 0.3613 0.1693 -0.0067 0.058 Uiso 1 1 calc R . .
H10B H 0.3038 0.0097 0.0152 0.058 Uiso 1 1 calc R . .
H10C H 0.4801 0.1075 0.0643 0.058 Uiso 1 1 calc R . .
N1 N 0.1946(3) 0.3081(3) 0.20974(17) 0.0274(5) Uani 1 1 d . . .
N2 N 0.2445(4) 0.1451(3) 0.10499(19) 0.0338(6) Uani 1 1 d . . .
O1 O 0.3973(3) 0.3635(2) 0.10393(15) 0.0340(5) Uani 1 1 d . . .
N11 N 0.1621(3) 0.6537(3) 0.35926(16) 0.0233(5) Uani 1 1 d . . .
C12 C 0.1882(4) 0.6367(3) 0.44447(17) 0.0237(5) Uani 1 1 d . . .
C13 C 0.1744(4) 0.7402(3) 0.50505(19) 0.0308(6) Uani 1 1 d . . .
H13 H 0.1921 0.7264 0.5642 0.037 Uiso 1 1 calc R . .
C14 C 0.1344(4) 0.8653(3) 0.4793(2) 0.0309(6) Uani 1 1 d . . .
H14 H 0.1256 0.9378 0.5206 0.037 Uiso 1 1 calc R . .
C15 C 0.1076(4) 0.8822(3) 0.3927(2) 0.0300(6) Uani 1 1 d . . .
H15 H 0.0790 0.9662 0.3734 0.036 Uiso 1 1 calc R . .
C16 C 0.1233(4) 0.7746(3) 0.33466(19) 0.0264(5) Uani 1 1 d . . .
H16 H 0.1059 0.7865 0.2752 0.032 Uiso 1 1 calc R . .
N21 N 0.2424(3) 0.4118(3) 0.39991(16) 0.0244(5) Uani 1 1 d . . .
C22 C 0.2357(4) 0.5027(3) 0.46683(18) 0.0250(5) Uani 1 1 d . . .
C23 C 0.2773(4) 0.4735(3) 0.5507(2) 0.0304(6) Uani 1 1 d . . .
H23 H 0.2700 0.5381 0.5971 0.036 Uiso 1 1 calc R . .
C24 C 0.3298(4) 0.3474(4) 0.5652(2) 0.0345(7) Uani 1 1 d . . .
H24 H 0.3588 0.3247 0.6219 0.041 Uiso 1 1 calc R . .
C25 C 0.3391(4) 0.2556(3) 0.4963(2) 0.0339(7) Uani 1 1 d . . .
H25 H 0.3759 0.1697 0.5049 0.041 Uiso 1 1 calc R . .
C26 C 0.2940(4) 0.2910(3) 0.4145(2) 0.0288(6) Uani 1 1 d . . .
H26 H 0.2998 0.2276 0.3672 0.035 Uiso 1 1 calc R . .
S1 S 0.72364(11) 0.13554(9) 0.25715(5) 0.0271(2) Uani 0.810(3) 1 d PD A 1
O2 O 0.7321(4) 0.1482(3) 0.16681(16) 0.0353(6) Uani 0.810(3) 1 d PD A 1
O3 O 0.6048(5) 0.2108(5) 0.2982(2) 0.0545(10) Uani 0.810(3) 1 d PD A 1
O4 O 0.8971(5) 0.1406(4) 0.3049(2) 0.0302(7) Uani 0.810(3) 1 d PDU A 1
C99 C 0.6138(6) -0.0487(6) 0.2628(3) 0.0510(13) Uani 0.810(3) 1 d PDU A 1
F1 F 0.7169(6) -0.1342(4) 0.2332(3) 0.0734(11) Uani 0.810(3) 1 d PDU A 1
F2 F 0.5842(5) -0.0765(5) 0.3443(2) 0.0753(12) Uani 0.810(3) 1 d PDU A 1
F3 F 0.4527(4) -0.0789(4) 0.2178(2) 0.0791(12) Uani 0.810(3) 1 d PD A 1
S1' S 0.6540(5) 0.0477(4) 0.3038(2) 0.0268(10) Uiso 0.190(3) 1 d PD A 2
O2' O 0.5861(18) -0.0068(15) 0.3794(7) 0.039(3) Uiso 0.190(3) 1 d PDU A 2
O3' O 0.5382(17) 0.1324(14) 0.2661(9) 0.044(3) Uiso 0.190(3) 1 d PD A 2
O4' O 0.8462(16) 0.1093(18) 0.3052(12) 0.031(5) Uiso 0.190(3) 1 d PDU A 2
C99' C 0.6161(17) -0.1048(14) 0.2288(8) 0.026(3) Uiso 0.190(3) 1 d PDU A 2
F1' F 0.6494(16) -0.0689(12) 0.1492(6) 0.048(3) Uiso 0.190(3) 1 d PD A 2
F2' F 0.4484(16) -0.1781(15) 0.2307(9) 0.059(3) Uiso 0.190(3) 1 d PD A 2
F3' F 0.7322(18) -0.1883(16) 0.2496(9) 0.050(3) Uiso 0.190(3) 1 d PDU A 2
O99 O 0.7136(17) 0.4132(13) 0.2647(8) 0.038(3) Uiso 0.190(3) 1 d P A 2

loop_
_atom_site_aniso_label
_atom_site_aniso_U_11
_atom_site_aniso_U_22
_atom_site_aniso_U_33
_atom_site_aniso_U_23
_atom_site_aniso_U_13
_atom_site_aniso_U_12
Pd1 0.02092(13) 0.01837(13) 0.02578(13) 0.00117(8) 0.00625(8) 0.00588(8)
C1 0.0280(13) 0.0166(12) 0.0251(12) -0.0014(10) 0.0085(10) 0.0019(10)
C2 0.0324(14) 0.0179(13) 0.0356(14) -0.0021(11) 0.0154(12) -0.0013(11)
C3 0.056(2) 0.0199(14) 0.0339(15) -0.0008(12) 0.0234(14) -0.0040(13)
C4 0.066(2) 0.0182(14) 0.0295(14) 0.0037(11) 0.0078(14) 0.0034(14)
C5 0.0470(18) 0.0200(14) 0.0330(15) 0.0014(11) -0.0024(13) 0.0060(12)
C6 0.0310(14) 0.0222(13) 0.0287(13) 0.0012(10) 0.0035(11) 0.0048(11)
C7 0.0291(14) 0.0251(15) 0.0479(18) -0.0070(13) 0.0180(13) -0.0004(11)
C8 0.0253(13) 0.0235(14) 0.0367(15) -0.0041(11) 0.0040(11) 0.0106(11)
C9 0.065(2) 0.0187(15) 0.063(2) -0.0032(15) 0.0245(19) 0.0061(15)
C10 0.0408(17) 0.0362(17) 0.0415(17) -0.0079(13) 0.0062(14) 0.0171(14)
N1 0.0284(12) 0.0210(12) 0.0339(12) -0.0003(9) 0.0046(10) 0.0078(9)
N2 0.0337(13) 0.0241(13) 0.0454(15) -0.0040(11) 0.0108(11) 0.0096(10)
O1 0.0285(10) 0.0266(11) 0.0471(12) -0.0069(9) 0.0148(9) 0.0048(8)
N11 0.0213(11) 0.0214(11) 0.0282(11) 0.0001(9) 0.0064(9) 0.0056(9)
C12 0.0225(12) 0.0232(13) 0.0271(13) 0.0008(10) 0.0069(10) 0.0074(10)
C13 0.0286(14) 0.0369(16) 0.0286(13) 0.0007(12) 0.0048(11) 0.0105(12)
C14 0.0336(15) 0.0287(15) 0.0332(15) -0.0063(12) 0.0063(11) 0.0136(12)
C15 0.0312(14) 0.0253(14) 0.0359(15) 0.0004(11) 0.0056(11) 0.0108(11)
C16 0.0274(13) 0.0239(13) 0.0294(13) 0.0016(10) 0.0064(10) 0.0075(10)
N21 0.0222(11) 0.0221(11) 0.0298(11) 0.0026(9) 0.0065(9) 0.0050(9)
C22 0.0214(12) 0.0257(14) 0.0290(13) 0.0038(10) 0.0077(10) 0.0048(10)
C23 0.0292(14) 0.0309(15) 0.0317(14) 0.0053(12) 0.0059(11) 0.0053(11)
C24 0.0319(15) 0.0358(17) 0.0362(15) 0.0133(13) 0.0031(12) 0.0051(12)
C25 0.0298(14) 0.0252(15) 0.0479(18) 0.0111(13) 0.0033(13) 0.0062(12)
C26 0.0255(13) 0.0211(13) 0.0403(15) 0.0045(11) 0.0031(11) 0.0055(11)
S1 0.0265(4) 0.0318(5) 0.0256(4) 0.0042(3) 0.0037(3) 0.0109(3)
O2 0.0377(14) 0.0422(16) 0.0271(13) 0.0086(11) 0.0034(10) 0.0087(12)
O3 0.0479(18) 0.087(3) 0.0395(16) -0.0092(17) 0.0015(14) 0.0434(19)
O4 0.0253(16) 0.0364(19) 0.0304(15) 0.0022(13) 0.0036(13) 0.0092(15)
C99 0.040(2) 0.063(3) 0.043(2) 0.016(3) -0.0071(19) -0.007(2)
F1 0.086(3) 0.0294(16) 0.101(3) 0.0068(18) -0.011(2) 0.0070(17)
F2 0.061(2) 0.093(3) 0.069(2) 0.055(2) 0.0060(17) -0.0044(19)
F3 0.0497(17) 0.088(3) 0.084(2) 0.042(2) -0.0240(16) -0.0239(17)

loop_
_atom_type_symbol
_atom_type_description
_atom_type_scat_dispersion_real
_atom_type_scat_dispersion_imag
_atom_type_scat_source
C C 0.0181 0.0091 'International Tables Vol C Tables 4.2.6.8 and 6.1.1.4'
H H 0.0000 0.0000 'International Tables Vol C Tables 4.2.6.8 and 6.1.1.4'
N N 0.0311 0.0180 'International Tables Vol C Tables 4.2.6.8 and 6.1.1.4'
O O 0.0492 0.0322 'International Tables Vol C Tables 4.2.6.8 and 6.1.1.4'
F F 0.0727 0.0534 'International Tables Vol C Tables 4.2.6.8 and 6.1.1.4'
S S 0.3331 0.5567 'International Tables Vol C Tables 4.2.6.8 and 6.1.1.4'
Pd Pd 0.1215 3.9337 'International Tables Vol C Tables 4.2.6.8 and 6.1.1.4'

loop_
_geom_angle_atom_site_label_1
_geom_angle_atom_site_label_2
_geom_angle_atom_site_label_3
_geom_angle
C1 Pd1 N1 87.22(11)
C1 Pd1 N11 97.84(10)
N1 Pd1 N11 174.20(9)
C1 Pd1 N21 176.21(9)
N1 Pd1 N21 95.85(10)
N11 Pd1 N21 79.20(10)
C6 C1 C2 118.2(3)
C6 C1 Pd1 123.8(2)
C2 C1 Pd1 118.0(2)
C3 C2 C1 120.2(3)
C3 C2 C7 121.2(3)
C1 C2 C7 118.5(3)
C4 C3 C2 121.1(3)
C3 C4 C5 119.4(3)
C4 C5 C6 120.1(3)
C5 C6 C1 121.0(3)
O1 C7 C2 111.8(2)
N1 C8 O1 124.7(3)
N1 C8 N2 123.1(3)
O1 C8 N2 112.2(3)
C8 N1 Pd1 136.3(2)
C8 N2 C9 119.1(3)
C8 N2 C10 122.2(3)
C9 N2 C10 117.5(3)
C8 O1 C7 120.0(2)
C16 N11 C12 118.9(2)
C16 N11 Pd1 125.8(2)
C12 N11 Pd1 115.36(19)
N11 C12 C13 121.2(3)
N11 C12 C22 116.0(2)
C13 C12 C22 122.8(3)
C12 C13 C14 119.8(3)
C15 C14 C13 118.9(3)
C16 C15 C14 118.8(3)
N11 C16 C15 122.5(3)
C26 N21 C22 119.1(3)
C26 N21 Pd1 126.8(2)
C22 N21 Pd1 113.96(19)
N21 C22 C23 121.8(3)
N21 C22 C12 115.5(2)
C23 C22 C12 122.7(3)
C22 C23 C24 118.6(3)
C25 C24 C23 119.3(3)
C24 C25 C26 119.0(3)
N21 C26 C25 122.1(3)
O3 S1 O2 115.97(19)
O3 S1 O4 114.7(2)
O2 S1 O4 115.36(18)
O3 S1 C99 104.0(3)
O2 S1 C99 102.6(2)
O4 S1 C99 101.3(2)
F1 C99 F3 108.1(5)
F1 C99 F2 107.9(4)
F3 C99 F2 107.3(4)
F1 C99 S1 111.5(3)
F3 C99 S1 111.4(4)
F2 C99 S1 110.4(4)
O2' S1' O3' 111.2(8)
O2' S1' O4' 118.2(9)
O3' S1' O4' 113.4(9)
O2' S1' C99' 103.3(7)
O3' S1' C99' 102.7(8)
O4' S1' C99' 106.2(9)
F2' C99' F1' 110.8(12)
F2' C99' F3' 107.7(12)
F1' C99' F3' 105.9(12)
F2' C99' S1' 110.7(10)
F1' C99' S1' 111.3(9)
F3' C99' S1' 110.3(10)

loop_
_geom_bond_atom_site_label_1
_geom_bond_atom_site_label_2
_geom_bond_distance
Pd1 C1 1.981(3)
Pd1 N1 2.026(2)
Pd1 N11 2.051(2)
Pd1 N21 2.118(2)
C1 C6 1.399(4)
C1 C2 1.403(4)
C2 C3 1.393(5)
C2 C7 1.502(5)
C3 C4 1.382(5)
C4 C5 1.385(5)
C5 C6 1.398(4)
C7 O1 1.462(4)
C8 N1 1.305(4)
C8 O1 1.334(4)
C8 N2 1.343(4)
C9 N2 1.450(4)
C10 N2 1.462(4)
N11 C16 1.345(4)
N11 C12 1.363(4)
C12 C13 1.376(4)
C12 C22 1.480(4)
C13 C14 1.392(4)
C14 C15 1.386(4)
C15 C16 1.384(4)
N21 C26 1.343(4)
N21 C22 1.350(4)
C22 C23 1.391(4)
C23 C24 1.395(4)
C24 C25 1.383(5)
C25 C26 1.386(4)
S1 O3 1.427(3)
S1 O2 1.434(3)
S1 O4 1.452(4)
S1 C99 1.841(6)
C99 F1 1.334(7)
C99 F3 1.335(5)
C99 F2 1.344(5)
S1' O2' 1.411(10)
S1' O3' 1.438(10)
S1' O4' 1.451(11)
S1' C99' 1.817(14)
C99' F2' 1.326(12)
C99' F1' 1.341(12)
C99' F3' 1.346(12)

loop_
_geom_torsion_atom_site_label_1
_geom_torsion_atom_site_label_2
_geom_torsion_atom_site_label_3
_geom_torsion_atom_site_label_4
_geom_torsion
N1 Pd1 C1 C6 118.5(2)
N11 Pd1 C1 C6 -58.7(2)
N1 Pd1 C1 C2 -60.6(2)
N11 Pd1 C1 C2 122.2(2)
C6 C1 C2 C3 2.1(4)
Pd1 C1 C2 C3 -178.8(2)
C6 C1 C2 C7 -174.4(3)
Pd1 C1 C2 C7 4.7(3)
C1 C2 C3 C4 -1.1(4)
C7 C2 C3 C4 175.3(3)
C2 C3 C4 C5 -0.4(5)
C3 C4 C5 C6 0.9(5)
C4 C5 C6 C1 0.1(4)
C2 C1 C6 C5 -1.6(4)
Pd1 C1 C6 C5 179.3(2)
C3 C2 C7 O1 -91.3(3)
C1 C2 C7 O1 85.2(3)
O1 C8 N1 Pd1 6.1(5)
N2 C8 N1 Pd1 -173.7(2)
C1 Pd1 N1 C8 48.1(3)
N21 Pd1 N1 C8 -129.6(3)
N1 C8 N2 C9 -2.9(5)
O1 C8 N2 C9 177.3(3)
N1 C8 N2 C10 -170.0(3)
O1 C8 N2 C10 10.2(4)
N1 C8 O1 C7 -6.7(5)
N2 C8 O1 C7 173.0(3)
C2 C7 O1 C8 -66.1(4)
C1 Pd1 N11 C16 1.4(2)
N21 Pd1 N11 C16 179.0(2)
C1 Pd1 N11 C12 -179.5(2)
N21 Pd1 N11 C12 -1.91(19)
C16 N11 C12 C13 0.4(4)
Pd1 N11 C12 C13 -178.7(2)
C16 N11 C12 C22 -178.3(2)
Pd1 N11 C12 C22 2.6(3)
N11 C12 C13 C14 -0.5(4)
C22 C12 C13 C14 178.1(3)
C12 C13 C14 C15 0.6(4)
C13 C14 C15 C16 -0.6(4)
C12 N11 C16 C15 -0.4(4)
Pd1 N11 C16 C15 178.6(2)
C14 C15 C16 N11 0.5(4)
N1 Pd1 N21 C26 8.0(2)
N11 Pd1 N21 C26 -175.1(2)
N1 Pd1 N21 C22 -176.02(19)
N11 Pd1 N21 C22 0.91(18)
C26 N21 C22 C23 -1.4(4)
Pd1 N21 C22 C23 -177.7(2)
C26 N21 C22 C12 176.5(2)
Pd1 N21 C22 C12 0.2(3)
N11 C12 C22 N21 -1.8(3)
C13 C12 C22 N21 179.5(3)
N11 C12 C22 C23 176.0(3)
C13 C12 C22 C23 -2.7(4)
N21 C22 C23 C24 1.0(4)
C12 C22 C23 C24 -176.7(3)
C22 C23 C24 C25 0.1(4)
C23 C24 C25 C26 -0.7(5)
C22 N21 C26 C25 0.7(4)
Pd1 N21 C26 C25 176.5(2)
C24 C25 C26 N21 0.4(4)
O3 S1 C99 F1 -174.7(3)
O2 S1 C99 F1 64.1(4)
O4 S1 C99 F1 -55.4(4)
O3 S1 C99 F3 64.3(4)
O2 S1 C99 F3 -56.9(4)
O4 S1 C99 F3 -176.3(4)
O3 S1 C99 F2 -54.8(4)
O2 S1 C99 F2 -176.0(3)
O4 S1 C99 F2 64.6(4)
O2' S1' C99' F2' 47.4(12)
O3' S1' C99' F2' -68.3(12)
O4' S1' C99' F2' 172.5(12)
O2' S1' C99' F1' 171.1(10)
O3' S1' C99' F1' 55.4(11)
O4' S1' C99' F1' -63.8(12)
O2' S1' C99' F3' -71.7(11)
O3' S1' C99' F3' 172.6(10)
O4' S1' C99' F3' 53.4(12)
